data_4121525
loop_
_publ_author_name
'Zeng, Ming-Hua'
'Yin, Zheng'
'Tan, Yan-Xi'
'Zhang, Wei-Xiong'
'He, Yan-Ping'
'Kurmoo, Mohamedally'

_publ_section_title
;
 Nanoporous Cobalt(II) MOF Exhibiting Four Magnetic Ground States and
 Changes in Gas Sorption upon Post-Synthetic Modification.
;
_journal_issue 12
_journal_name_full 'Journal of the American Chemical Society'
_journal_page_first 4680
_journal_page_last 4688
_journal_paper_doi 10.1021/ja500191r
_journal_volume 136
_journal_year 2014
_chemical_formula_moiety Co3,(C12H8NO2)2,(C3H4O3)2,(C6H6)2
_chemical_formula_sum 'C42 H36 Co3 N2 O10'
_chemical_formula_weight 905.52
_chemical_name_systematic
; 
 ? 
;
_space_group_IT_number 116
_symmetry_cell_setting tetragonal
_symmetry_space_group_name_Hall 'P -4 -2c'
_symmetry_space_group_name_H-M 'P -4 c 2'
_atom_sites_solution_hydrogens geom
_atom_sites_solution_primary direct
_atom_sites_solution_secondary difmap
_audit_creation_method SHELXL-97
_cell_angle_alpha 90.00
_cell_angle_beta 90.00
_cell_angle_gamma 90.00
_cell_formula_units_Z 4
_cell_length_a 17.5310(9)
_cell_length_b 17.5310(9)
_cell_length_c 15.0883(15)
_cell_measurement_temperature 173(2)
_cell_volume 4637.2(6)
_computing_structure_refinement 'SHELXL-97 (Sheldrick, 1997)'
_computing_structure_solution 'SHELXS-97 (Sheldrick, 1990)'
_diffrn_ambient_temperature 173(2)
_diffrn_measured_fraction_theta_full 0.997
_diffrn_measured_fraction_theta_max 0.997
_diffrn_measurement_device_type 'Bruker Smart Apex II'
_diffrn_measurement_method '\w scan'
_diffrn_radiation_monochromator graphite
_diffrn_radiation_source 'fine-focus sealed tube'
_diffrn_radiation_type MoK\a
_diffrn_radiation_wavelength 0.71073
_diffrn_reflns_av_R_equivalents 0.0362
_diffrn_reflns_av_sigmaI/netI 0.0392
_diffrn_reflns_limit_h_max 22
_diffrn_reflns_limit_h_min -19
_diffrn_reflns_limit_k_max 22
_diffrn_reflns_limit_k_min -19
_diffrn_reflns_limit_l_max 16
_diffrn_reflns_limit_l_min -19
_diffrn_reflns_number 18956
_diffrn_reflns_theta_full 26.99
_diffrn_reflns_theta_max 26.99
_diffrn_reflns_theta_min 1.16
_exptl_absorpt_coefficient_mu 1.113
_exptl_absorpt_correction_T_max 0.7640
_exptl_absorpt_correction_T_min 0.5160
_exptl_absorpt_correction_type empirical
_exptl_absorpt_process_details
; 
semi-empirical absorption based on psi-scan (North, et al.1968) 
;
_exptl_crystal_colour purple
_exptl_crystal_density_diffrn 1.297
_exptl_crystal_density_method 'not measured'
_exptl_crystal_description block
_exptl_crystal_F_000 1852
_exptl_crystal_size_max 0.52
_exptl_crystal_size_mid 0.21
_exptl_crystal_size_min 0.16
_platon_squeeze_details
;
;
_refine_diff_density_max 0.844
_refine_diff_density_min -0.535
_refine_diff_density_rms 0.155
_refine_ls_abs_structure_details 'Flack H D (1983), Acta Cryst. A39, 876-881'
_refine_ls_abs_structure_Flack 0.00(2)
_refine_ls_extinction_method none
_refine_ls_goodness_of_fit_ref 1.117
_refine_ls_hydrogen_treatment mixed
_refine_ls_matrix_type full
_refine_ls_number_parameters 223
_refine_ls_number_reflns 5025
_refine_ls_number_restraints 9
_refine_ls_restrained_S_all 1.119
_refine_ls_R_factor_all 0.0529
_refine_ls_R_factor_gt 0.0502
_refine_ls_shift/su_max 0.011
_refine_ls_shift/su_mean 0.000
_refine_ls_structure_factor_coef Fsqd
_refine_ls_weighting_details 'calc w=1/[\s^2^(Fo^2^)+(0.1037P)^2^+0.6851P] where P=(Fo^2^+2Fc^2^)/3'
_refine_ls_weighting_scheme calc
_refine_ls_wR_factor_gt 0.1451
_refine_ls_wR_factor_ref 0.1483
_reflns_number_gt 4661
_reflns_number_total 5025
_reflns_threshold_expression >2sigma(I)
_cod_data_source_file ja500191r_si_002.cif
_cod_data_source_block 1.2Benzene
_cod_depositor_comments
;
The following automatic conversions were performed:

'_symmetry_cell_setting' value 'Tetragonal' changed to 'tetragonal'
according to
/usr/data/users/saulius/crontab/automatic-downloads/current/ACS/lib/dictionaries/cif_core.dic
dictionary named 'cif_core.dic' version 2.4.2 from 2011-04-26.

Automatic conversion script
Id: cif_fix_values 2281 2013-09-26 08:29:07Z andrius 
;
_cod_original_sg_symbol_H-M P-4c2
_cod_database_code 4121525

loop_
_symmetry_equiv_pos_as_xyz
'x, y, z'
'-x, -y, z'
'y, -x, -z'
'-y, x, -z'
'x, -y, z+1/2'
'-x, y, z+1/2'
'y, x, -z+1/2'
'-y, -x, -z+1/2'

loop_
_atom_site_label
_atom_site_type_symbol
_atom_site_fract_x
_atom_site_fract_y
_atom_site_fract_z
_atom_site_U_iso_or_equiv
_atom_site_adp_type
_atom_site_occupancy
_atom_site_symmetry_multiplicity
_atom_site_calc_flag
_atom_site_refinement_flags
Co1 Co 0.35919(2) 0.40050(2) 0.02995(3) 0.01924(9) Uani 1 1 d .
Co2 Co 0.35121(2) 0.35121(2) 0.2500 0.01812(11) Uani 1 2 d S
O2 O 0.35061(13) 0.25100(13) 0.19172(16) 0.0318(5) Uani 1 1 d .
O1 O 0.35630(13) 0.28276(13) 0.04659(15) 0.0308(5) Uani 1 1 d .
O5 O 0.38737(14) 0.62209(13) 0.10577(14) 0.0311(5) Uani 1 1 d .
O3 O 0.35946(12) 0.42580(12) 0.15839(13) 0.0257(5) Uani 1 1 d .
O4 O 0.37760(12) 0.51929(11) 0.02308(13) 0.0256(5) Uani 1 1 d .
C5 C 0.3844(2) 0.0539(2) -0.0226(2) 0.0402(9) Uani 1 1 d .
H5A H 0.3905 0.0395 -0.0829 0.048 Uiso 1 1 calc R
C1 C 0.3664(2) 0.15294(18) 0.0869(2) 0.0290(7) Uani 1 1 d .
C12 C 0.35661(16) 0.23523(17) 0.1098(2) 0.0247(7) Uani 1 1 d .
C13 C 0.3542(2) 0.50389(19) 0.1798(2) 0.0356(8) Uani 1 1 d .
H13A H 0.3902 0.5158 0.2294 0.043 Uiso 1 1 calc R
C14 C 0.37585(19) 0.55159(18) 0.09771(19) 0.0262(7) Uani 1 1 d .
C4 C 0.38622(19) -0.00141(18) 0.0439(2) 0.0319(7) Uani 1 1 d .
C6 C 0.3738(3) 0.1300(2) -0.0007(2) 0.0372(9) Uani 1 1 d .
H6A H 0.3716 0.1671 -0.0465 0.045 Uiso 1 1 calc R
C9 C 0.3696(2) -0.1916(2) -0.0687(2) 0.0441(9) Uani 1 1 d .
H9A H 0.3489 -0.2112 -0.1222 0.053 Uiso 1 1 calc R
C2 C 0.3680(2) 0.09901(19) 0.1544(3) 0.0364(8) Uani 1 1 d .
H2A H 0.3632 0.1141 0.2146 0.044 Uiso 1 1 calc R
C7 C 0.39443(19) -0.08342(19) 0.0231(2) 0.0317(7) Uani 1 1 d .
C3 C 0.3772(2) 0.02070(19) 0.1316(2) 0.0364(8) Uani 1 1 d .
H3A H 0.3771 -0.0169 0.1770 0.044 Uiso 1 1 calc R
C11 C 0.4321(2) -0.13322(18) 0.0791(2) 0.0340(8) Uani 1 1 d .
H11A H 0.4557 -0.1147 0.1316 0.041 Uiso 1 1 calc R
C10 C 0.43553(19) -0.21006(18) 0.0587(2) 0.0297(7) Uani 1 1 d .
H10A H 0.4617 -0.2431 0.0983 0.036 Uiso 1 1 calc R
C8 C 0.3624(3) -0.1151(2) -0.0524(3) 0.0476(11) Uani 1 1 d .
H8A H 0.3355 -0.0837 -0.0930 0.057 Uiso 1 1 calc R
C15 C 0.2735(3) 0.5267(2) 0.2066(3) 0.0692(14) Uani 1 1 d .
H15A H 0.2580 0.4974 0.2589 0.104 Uiso 1 1 calc R
H15B H 0.2384 0.5159 0.1576 0.104 Uiso 1 1 calc R
H15C H 0.2722 0.5813 0.2203 0.104 Uiso 1 1 calc R
C16 C 0.1840(8) 0.2099(9) -0.0460(7) 0.378(7) Uiso 1 1 d D
H16A H 0.2301 0.2358 -0.0597 0.454 Uiso 1 1 calc R
C17 C 0.1273(7) 0.2068(8) -0.1113(9) 0.378(7) Uiso 1 1 d D
H17A H 0.1263 0.2220 -0.1718 0.454 Uiso 1 1 calc R
C18 C 0.0724(11) 0.1734(9) -0.0560(7) 0.378(7) Uiso 1 1 d D
H18A H 0.0260 0.1614 -0.0855 0.454 Uiso 1 1 calc R
C19 C 0.0722(9) 0.1538(11) 0.0362(8) 0.378(7) Uiso 1 1 d D
H19A H 0.0234 0.1372 0.0556 0.454 Uiso 1 1 calc R
C20 C 0.1262(8) 0.1529(13) 0.1049(9) 0.378(7) Uiso 1 1 d D
H20A H 0.1278 0.1416 0.1665 0.454 Uiso 1 1 calc R
C21 C 0.1769(13) 0.1768(12) 0.0384(10) 0.378(7) Uiso 1 1 d D
H21A H 0.2270 0.1663 0.0590 0.454 Uiso 1 1 calc R
N1 N 0.40399(15) -0.24015(15) -0.01358(16) 0.0256(6) Uani 1 1 d .

loop_
_atom_site_aniso_label
_atom_site_aniso_U_11
_atom_site_aniso_U_22
_atom_site_aniso_U_33
_atom_site_aniso_U_23
_atom_site_aniso_U_13
_atom_site_aniso_U_12
Co1 0.01979(17) 0.02222(18) 0.01571(16) -0.00101(15) -0.00050(15) 0.00124(13)
Co2 0.01940(15) 0.01940(15) 0.0155(2) 0.00171(14) -0.00171(14) -0.00139(18)
O2 0.0442(13) 0.0232(11) 0.0280(11) -0.0042(9) -0.0034(9) -0.0018(9)
O1 0.0383(12) 0.0224(10) 0.0316(12) -0.0035(9) -0.0002(9) 0.0012(8)
O5 0.0456(13) 0.0240(11) 0.0237(10) 0.0017(9) 0.0019(10) -0.0033(9)
O3 0.0397(12) 0.0203(10) 0.0169(9) 0.0016(8) -0.0003(8) -0.0041(8)
O4 0.0329(10) 0.0229(10) 0.0209(10) 0.0001(8) 0.0029(9) -0.0009(8)
C5 0.066(2) 0.0284(15) 0.0261(15) -0.0064(14) -0.0033(16) 0.0036(16)
C1 0.0316(16) 0.0214(15) 0.0339(16) 0.0003(12) -0.0033(13) -0.0018(11)
C12 0.0216(13) 0.0206(14) 0.0321(16) -0.0046(12) -0.0022(11) -0.0023(10)
C13 0.065(2) 0.0199(15) 0.0224(15) 0.0024(12) 0.0036(14) -0.0090(15)
C14 0.0346(15) 0.0255(15) 0.0185(13) -0.0028(11) 0.0002(12) 0.0006(13)
C4 0.0404(16) 0.0170(13) 0.0384(18) -0.0021(13) -0.0019(14) -0.0002(12)
C6 0.056(2) 0.0256(17) 0.0303(16) -0.0002(13) -0.0016(16) -0.0009(16)
C9 0.071(2) 0.0285(18) 0.0326(17) -0.0043(14) -0.0207(17) 0.0061(16)
C2 0.053(2) 0.0225(15) 0.0336(17) 0.0001(13) 0.0019(15) 0.0005(14)
C7 0.0369(16) 0.0269(16) 0.0315(15) -0.0018(14) -0.0015(14) -0.0008(12)
C3 0.055(2) 0.0216(15) 0.0323(16) 0.0004(13) -0.0042(16) 0.0011(14)
C11 0.0413(19) 0.0272(15) 0.0336(16) -0.0048(13) -0.0129(15) -0.0015(13)
C10 0.0311(15) 0.0265(14) 0.0317(14) -0.0036(12) -0.0039(12) 0.0027(13)
C8 0.077(3) 0.0308(18) 0.0352(19) -0.0051(16) -0.0204(17) 0.0077(18)
C15 0.113(4) 0.0299(18) 0.064(2) 0.0067(17) 0.052(2) 0.011(2)
N1 0.0287(12) 0.0216(11) 0.0265(13) -0.0004(10) 0.0003(10) 0.0040(10)

loop_
_atom_type_symbol
_atom_type_description
_atom_type_scat_dispersion_real
_atom_type_scat_dispersion_imag
_atom_type_scat_source
C C 0.0033 0.0016 'International Tables Vol C Tables 4.2.6.8 and 6.1.1.4'
H H 0.0000 0.0000 'International Tables Vol C Tables 4.2.6.8 and 6.1.1.4'
N N 0.0061 0.0033 'International Tables Vol C Tables 4.2.6.8 and 6.1.1.4'
O O 0.0106 0.0060 'International Tables Vol C Tables 4.2.6.8 and 6.1.1.4'
Co Co 0.3494 0.9721 'International Tables Vol C Tables 4.2.6.8 and 6.1.1.4'

loop_
_geom_angle_atom_site_label_1
_geom_angle_atom_site_label_2
_geom_angle_atom_site_label_3
_geom_angle
_geom_angle_site_symmetry_1
_geom_angle_site_symmetry_3
O3 Co1 O1 95.95(9) . .
O3 Co1 O5 168.78(9) . 4_655
O1 Co1 O5 90.74(9) . 4_655
O3 Co1 N1 96.33(9) . 4
O1 Co1 N1 91.08(9) . 4
O5 Co1 N1 92.53(9) 4_655 4
O3 Co1 O4 80.05(8) . .
O1 Co1 O4 171.56(9) . .
O5 Co1 O4 92.10(9) 4_655 .
N1 Co1 O4 96.73(9) 4 .
O3 Co1 O4 111.97(8) . 4_655
O1 Co1 O4 83.79(8) . 4_655
O5 Co1 O4 59.74(8) 4_655 4_655
N1 Co1 O4 151.59(9) 4 4_655
O4 Co1 O4 90.77(11) . 4_655
O3 Co1 C14 141.47(9) . 4_655
O1 Co1 C14 86.40(10) . 4_655
O5 Co1 C14 29.87(9) 4_655 4_655
N1 Co1 C14 122.12(10) 4 4_655
O4 Co1 C14 92.11(9) . 4_655
O4 Co1 C14 29.87(8) 4_655 4_655
O3 Co2 O3 114.88(13) 7 .
O3 Co2 O2 113.31(9) 7 .
O3 Co2 O2 106.80(9) . .
O3 Co2 O2 106.80(9) 7 7
O3 Co2 O2 113.31(9) . 7
O2 Co2 O2 101.01(14) . 7
C12 O2 Co2 129.0(2) . .
C12 O1 Co1 138.1(2) . .
C14 O5 Co1 94.43(18) . 3_565
C13 O3 Co2 119.63(18) . .
C13 O3 Co1 116.11(18) . .
Co2 O3 Co1 123.57(11) . .
C14 O4 Co1 113.32(19) . .
C14 O4 Co1 84.22(17) . 3_565
Co1 O4 Co1 162.46(10) . 3_565
C6 C5 C4 120.0(3) . .
C2 C1 C6 119.9(3) . .
C2 C1 C12 119.4(3) . .
C6 C1 C12 120.7(3) . .
O1 C12 O2 126.1(3) . .
O1 C12 C1 117.6(3) . .
O2 C12 C1 116.4(3) . .
O3 C13 C15 112.1(3) . .
O3 C13 C14 109.0(3) . .
C15 C13 C14 107.4(3) . .
O5 C14 O4 121.6(3) . .
O5 C14 C13 119.6(3) . .
O4 C14 C13 118.7(3) . .
O5 C14 Co1 55.69(15) . 3_565
O4 C14 Co1 65.90(15) . 3_565
C13 C14 Co1 173.4(2) . 3_565
C3 C4 C5 119.3(3) . .
C3 C4 C7 119.0(3) . .
C5 C4 C7 121.7(3) . .
C1 C6 C5 121.3(3) . .
N1 C9 C8 123.7(3) . .
C1 C2 C3 118.8(3) . .
C11 C7 C8 116.3(3) . .
C11 C7 C4 122.0(3) . .
C8 C7 C4 121.7(3) . .
C4 C3 C2 120.8(3) . .
C7 C11 C10 120.0(3) . .
N1 C10 C11 123.4(3) . .
C9 C8 C7 120.2(3) . .
C17 C16 C21 123.9(16) . .
C16 C17 C18 94.8(14) . .
C17 C18 C19 132.8(18) . .
C20 C19 C18 135.9(17) . .
C20 C19 C21 48.0(8) . .
C18 C19 C21 87.9(13) . .
C21 C20 C19 83.9(15) . .
C20 C21 C16 146(2) . .
C20 C21 C19 48.0(8) . .
C16 C21 C19 99.2(14) . .
C9 N1 C10 116.5(3) . .
C9 N1 Co1 123.2(2) . 3
C10 N1 Co1 120.1(2) . 3

loop_
_geom_bond_atom_site_label_1
_geom_bond_atom_site_label_2
_geom_bond_distance
_geom_bond_site_symmetry_2
Co1 O3 1.988(2) .
Co1 O1 2.080(2) .
Co1 O5 2.087(2) 4_655
Co1 N1 2.102(3) 4
Co1 O4 2.110(2) .
Co1 O4 2.311(2) 4_655
Co1 C14 2.519(3) 4_655
Co2 O3 1.908(2) 7
Co2 O3 1.908(2) .
Co2 O2 1.965(2) .
Co2 O2 1.965(2) 7
O2 C12 1.271(4) .
O1 C12 1.266(4) .
O5 C14 1.258(4) .
O5 Co1 2.087(2) 3_565
O3 C13 1.410(4) .
O4 C14 1.261(3) .
O4 Co1 2.311(2) 3_565
C5 C6 1.386(5) .
C5 C4 1.396(5) .
C1 C2 1.390(5) .
C1 C6 1.388(5) .
C1 C12 1.493(4) .
C13 C15 1.525(6) .
C13 C14 1.542(4) .
C14 Co1 2.519(3) 3_565
C4 C3 1.388(5) .
C4 C7 1.479(4) .
C9 N1 1.333(4) .
C9 C8 1.369(6) .
C2 C3 1.424(5) .
C7 C11 1.383(5) .
C7 C8 1.387(5) .
C11 C10 1.383(4) .
C10 N1 1.332(4) .
C16 C17 1.401(9) .
C16 C21 1.405(9) .
C17 C18 1.402(9) .
C18 C19 1.432(9) .
C19 C20 1.405(9) .
C19 C21 1.88(3) .
C20 C21 1.404(10) .
N1 Co1 2.102(3) 3

loop_
_platon_squeeze_void_nr
_platon_squeeze_void_average_x
_platon_squeeze_void_average_y
_platon_squeeze_void_average_z
_platon_squeeze_void_volume
_platon_squeeze_void_count_electrons
1 0.042 0.930 0.250 468.4 175.4
2 0.042 0.069 0.750 468.2 177.1
